data_1535078
loop_
_publ_author_name
'Belokoneva, E.L.'
'Smirnitskaya, Yu.Ya.'

_publ_section_title
;
 Crystal structure of Na,Ti-bronze (Na0.35Fe0.10)(Ti1.54Fe0.40 )(Ti1
 .81Fe0.19)O8
;
_journal_name_full Kristallografiya
_journal_page_first 83
_journal_page_last 87
_journal_volume 38
_journal_year 1993
_chemical_formula_sum 'Fe0.75 Na0.35 O8 Ti3.35'
_chemical_name_systematic '(Na0.35 Fe0.10) (Ti1.54 Fe0.46) (Ti1.81 Fe0.19) O8'
_space_group_IT_number 12
_symmetry_space_group_name_Hall '-C 2y'
_symmetry_space_group_name_H-M 'C 1 2/m 1'
_cell_angle_alpha 90
_cell_angle_beta 107.28
_cell_angle_gamma 90
_cell_formula_units_Z 1
_cell_length_a 12.296
_cell_length_b 3.821
_cell_length_c 6.505
_cell_volume 291.830
_citation_journal_id_ASTM KRISAJ
_cod_data_source_file Belokoneva_KRISAJ_1993_1392.cif
_cod_data_source_block Fe0.75Na0.35O8Ti3.35
_cod_original_cell_volume 291.83
_cod_database_code 1535078

loop_
_symmetry_equiv_pos_as_xyz
x,y,z
-x,y,-z
-x,-y,-z
x,-y,z
x+1/2,y+1/2,z
-x+1/2,y+1/2,-z
-x+1/2,-y+1/2,-z
x+1/2,-y+1/2,z

loop_
_atom_site_label
_atom_site_type_symbol
_atom_site_fract_x
_atom_site_fract_y
_atom_site_fract_z
_atom_site_occupancy
_atom_site_U_iso_or_equiv
Fe1 Fe+3 0.29887 0 0.7101 0.115 0.0
Ti1 Ti+4 0.29887 0 0.7101 0.385 0.0
Fe2 Fe+3 0.39773 0 0.3001 0.047 0.0
Ti2 Ti+4 0.39773 0 0.3001 0.45 0.0
O4 O-2 0.1355 0 0.7099 0.5 0.0
O2 O-2 0.2349 0 0.3451 0.5 0.0
Na1 Na+1 0 0 0 0.175 0.0
O1 O-2 0.3737 0 0.9956 0.5 0.0
Fe3 Fe+3 0 0 0 0.05 0.0
O3 O-2 0.4416 0 0.6339 0.5 0.0
